data_8101032
loop_
_publ_author_name
'Tang, L. Q.'
'Dadachov, M. S.'
'Zou, X. D.'

_publ_section_title
;
Crystal structure of piperazine hexafluorosilicate, 
(C~4~N~2~H~12~)[SiF~6~]
;
_journal_issue 3
_journal_name_full 'Zeitschrift f\"ur Kristallographie - New Crystal Structures'
_journal_page_first 391
_journal_page_last 392
_journal_volume 216
_journal_year 2001
_chemical_formula_structural '(C4 N2 H12)(SiF6)'
_chemical_formula_sum 'C4 H12 F6 N2 Si'
_chemical_formula_weight 248.90
_space_group_IT_number 15
_symmetry_cell_setting monoclinic
_symmetry_space_group_name_Hall '-C 2yc'
_symmetry_space_group_name_H-M 'C 1 2/c 1'
_cell_angle_alpha 90.000(5)
_cell_angle_beta 99.168(5)
_cell_angle_gamma 90.000(5)
_cell_formula_units_Z 4
_cell_length_a 10.577(5)
_cell_length_b 7.317(5)
_cell_length_c 11.598(5)
_cell_measurement_temperature 293(2)
_cell_volume 886.1(8)
_diffrn_ambient_temperature 293(2)
_exptl_crystal_density_diffrn 1.866
_cod_original_sg_symbol_H-M 'C 2/c'
_cod_database_code 8101032

loop_
_symmetry_equiv_pos_as_xyz
'x, y, z'
'-x, y, -z+1/2'
'x+1/2, y+1/2, z'
'-x+1/2, y+1/2, -z+1/2'
'-x, -y, -z'
'x, -y, z-1/2'
'-x+1/2, -y+1/2, -z'
'x+1/2, -y+1/2, z-1/2'

loop_
_atom_site_label
_atom_site_type_symbol
_atom_site_fract_x
_atom_site_fract_y
_atom_site_fract_z
_atom_site_U_iso_or_equiv
_atom_site_adp_type
_atom_site_occupancy
_atom_site_symmetry_multiplicity
_atom_site_calc_flag
_atom_site_refinement_flags
_atom_site_disorder_assembly
_atom_site_disorder_group
Si1 Si 0.5000 0.2144(2) 0.2500 0.0338(5) Uani 1 4 d S . .
F1 F 0.3402(3) 0.2140(5) 0.2064(3) 0.0600(10) Uani 1 8 d . . .
F2 F 0.5225(3) 0.3715(7) 0.1550(4) 0.1042(18) Uani 1 8 d . . .
F3 F 0.5181(4) 0.0556(8) 0.1549(6) 0.151(3) Uani 1 8 d . . .
C1 C 0.6517(5) 0.3031(7) -0.0954(4) 0.0462(12) Uani 1 8 d . . .
H1A H 0.5738 0.2773 -0.0641 0.067(7) Uiso 1 8 calc R . .
H1B H 0.6279 0.3504 -0.1740 0.067(7) Uiso 1 8 calc R . .
C2 C 0.7300(4) 0.4436(6) -0.0200(4) 0.0428(11) Uani 1 8 d . . .
H2A H 0.8038 0.4780 -0.0553 0.067(7) Uiso 1 8 calc R . .
H2B H 0.6788 0.5521 -0.0141 0.067(7) Uiso 1 8 calc R . .
N1 N 0.7733(4) 0.3666(5) 0.0984(3) 0.0412(10) Uani 1 8 d . . .
H1C H 0.8215 0.4503 0.1422 0.067(7) Uiso 1 8 calc R . .
H1D H 0.7043 0.3433 0.1326 0.067(7) Uiso 1 8 calc R . .

loop_
_atom_site_aniso_label
_atom_site_aniso_U_11
_atom_site_aniso_U_22
_atom_site_aniso_U_33
_atom_site_aniso_U_23
_atom_site_aniso_U_13
_atom_site_aniso_U_12
Si1 0.0283(9) 0.0350(9) 0.0394(10) 0.000 0.0089(6) 0.000
F1 0.0306(15) 0.092(2) 0.0568(18) -0.0182(16) 0.0046(13) -0.0023(14)
F2 0.054(2) 0.146(4) 0.122(3) 0.098(3) 0.041(2) 0.038(2)
F3 0.066(3) 0.157(5) 0.245(6) -0.160(5) 0.073(3) -0.041(3)
C1 0.043(3) 0.051(3) 0.043(2) 0.006(2) -0.001(2) 0.005(2)
C2 0.046(3) 0.035(2) 0.048(3) 0.0021(19) 0.009(2) 0.0019(19)
N1 0.042(2) 0.042(2) 0.041(2) -0.0068(16) 0.0128(16) -0.0053(17)

loop_
_geom_bond_atom_site_label_1
_geom_bond_atom_site_label_2
_geom_bond_distance
_geom_bond_site_symmetry_2
_geom_bond_publ_flag
Si1 F3 1.634(4) . ?
Si1 F3 1.634(4) 2_655 ?
Si1 F2 1.636(3) 2_655 ?
Si1 F2 1.636(3) . ?
Si1 F1 1.685(3) . ?
Si1 F1 1.685(3) 2_655 ?
C1 N1 1.477(6) 7_655 ?
C1 C2 1.509(7) . ?
C1 H1A 0.9700 . ?
C1 H1B 0.9700 . ?
C2 N1 1.488(6) . ?
C2 H2A 0.9700 . ?
C2 H2B 0.9700 . ?
N1 C1 1.477(6) 7_655 ?
N1 H1C 0.9000 . ?
N1 H1D 0.9000 . ?
